data_2226004
loop_
_publ_author_name
'Zhou, Yan-Ling'
'Wang, Hua'
'Zhao, Min'

_publ_section_title
;
 6-Chloro-8-methyl-4<i>H</i>-3,1-benzoxazine-2,4(1<i>H</i>)-dione
;
_journal_coeditor_code VM2022
_journal_issue 5
_journal_name_full 'Acta Crystallographica Section E'
_journal_page_first o1127
_journal_paper_doi 10.1107/S1600536810013346
_journal_volume 66
_journal_year 2010
_chemical_formula_iupac 'C9 H6 Cl N O3'
_chemical_formula_moiety 'C9 H6 Cl N O3'
_chemical_formula_sum 'C9 H6 Cl N O3'
_chemical_formula_weight 211.60
_chemical_name_systematic
;
6-Chloro-8-methyl-4<i>H</i>-3,1-benzoxazine-2,4(1<i>H</i>)-dione
;
_space_group_IT_number 14
_symmetry_cell_setting monoclinic
_symmetry_space_group_name_Hall '-P 2yn'
_symmetry_space_group_name_H-M 'P 1 21/n 1'
_atom_sites_solution_hydrogens geom
_atom_sites_solution_primary direct
_atom_sites_solution_secondary difmap
_audit_creation_method SHELXL-97
_cell_angle_alpha 90.00
_cell_angle_beta 99.675(9)
_cell_angle_gamma 90.00
_cell_formula_units_Z 8
_cell_length_a 8.3019(12)
_cell_length_b 13.1322(18)
_cell_length_c 15.742(2)
_cell_measurement_reflns_used 687
_cell_measurement_temperature 173(2)
_cell_measurement_theta_max 68.22
_cell_measurement_theta_min 3.12
_cell_volume 1691.8(4)
_computing_cell_refinement 'RAPID-AUTO (Rigaku, 2001)'
_computing_data_collection 'RAPID-AUTO (Rigaku, 2001)'
_computing_data_reduction 'RAPID-AUTO (Rigaku, 2001)'
_computing_molecular_graphics 'XP in SHELXTL (Sheldrick, 2008)'
_computing_publication_material 'SHELXL97 (Sheldrick, 2008)'
_computing_structure_refinement 'SHELXL97 (Sheldrick, 2008)'
_computing_structure_solution 'SHELXS97 (Sheldrick, 2008)'
_diffrn_ambient_temperature 173(2)
_diffrn_measured_fraction_theta_full 0.988
_diffrn_measured_fraction_theta_max 0.988
_diffrn_measurement_device_type 'Rigaku R-AXIS RAPID IP area-detector'
_diffrn_measurement_method '\w scans '
_diffrn_radiation_monochromator graphite
_diffrn_radiation_source 'rotating anode'
_diffrn_radiation_type CuK\a
_diffrn_radiation_wavelength 1.54186
_diffrn_reflns_av_R_equivalents 0.0540
_diffrn_reflns_av_sigmaI/netI 0.0586
_diffrn_reflns_limit_h_max 9
_diffrn_reflns_limit_h_min -10
_diffrn_reflns_limit_k_max 15
_diffrn_reflns_limit_k_min -15
_diffrn_reflns_limit_l_max 17
_diffrn_reflns_limit_l_min -18
_diffrn_reflns_number 11524
_diffrn_reflns_theta_full 68.19
_diffrn_reflns_theta_max 68.19
_diffrn_reflns_theta_min 4.41
_exptl_absorpt_coefficient_mu 3.848
_exptl_absorpt_correction_T_max 0.5960
_exptl_absorpt_correction_T_min 0.4848
_exptl_absorpt_correction_type numerical
_exptl_absorpt_process_details '(NUMABS; Higashi, 1999)'
_exptl_crystal_colour colorless
_exptl_crystal_density_diffrn 1.661
_exptl_crystal_density_method 'not measured'
_exptl_crystal_description plate
_exptl_crystal_F_000 864
_exptl_crystal_size_max 0.22
_exptl_crystal_size_mid 0.22
_exptl_crystal_size_min 0.15
_refine_diff_density_max 0.494
_refine_diff_density_min -0.293
_refine_ls_extinction_coef 0.0023(3)
_refine_ls_extinction_expression Fc^*^=kFc[1+0.001xFc^2^\l^3^/sin(2\q)]^-1/4^
_refine_ls_extinction_method 'SHELXL97 (Sheldrick, 2008)'
_refine_ls_goodness_of_fit_ref 1.013
_refine_ls_hydrogen_treatment constr
_refine_ls_matrix_type full
_refine_ls_number_parameters 256
_refine_ls_number_reflns 3050
_refine_ls_number_restraints 0
_refine_ls_restrained_S_all 1.013
_refine_ls_R_factor_all 0.0539
_refine_ls_R_factor_gt 0.0416
_refine_ls_shift/su_max 0.000
_refine_ls_shift/su_mean 0.000
_refine_ls_structure_factor_coef Fsqd
_refine_ls_weighting_details 'calc w=1/[\s^2^(Fo^2^)+(0.0569P)^2^+0.0000P] where P=(Fo^2^+2Fc^2^)/3'
_refine_ls_weighting_scheme calc
_refine_ls_wR_factor_gt 0.1005
_refine_ls_wR_factor_ref 0.1066
_reflns_number_gt 2280
_reflns_number_total 3050
_reflns_threshold_expression I>2sigma(I)
_cod_data_source_file vm2022.cif
_cod_data_source_block I
_cod_original_sg_symbol_H-M 'P 21/n'
_cod_database_code 2226004
_cod_database_fobs_code 2226004

loop_
_symmetry_equiv_pos_as_xyz
'x, y, z'
'-x+1/2, y+1/2, -z+1/2'
'-x, -y, -z'
'x-1/2, -y-1/2, z-1/2'

loop_
_atom_site_type_symbol
_atom_site_label
_atom_site_fract_x
_atom_site_fract_y
_atom_site_fract_z
_atom_site_U_iso_or_equiv
_atom_site_adp_type
_atom_site_calc_flag
_atom_site_refinement_flags
_atom_site_occupancy
_atom_site_disorder_assembly
_atom_site_disorder_group
Cl Cl1 0.74255(7) 0.37308(4) 0.31233(4) 0.03722(19) Uani d . 1 . .
Cl Cl2 0.15868(6) 0.36329(4) 0.20423(3) 0.03096(18) Uani d . 1 . .
O O1 0.15834(17) 0.35341(10) 0.42141(10) 0.0352(4) Uani d . 1 . .
O O2 0.21462(17) 0.36049(9) 0.56311(10) 0.0292(4) Uani d . 1 . .
O O3 0.25940(17) 0.36009(10) 0.70532(10) 0.0343(4) Uani d . 1 . .
O O4 0.74385(17) 0.36875(10) 0.09544(10) 0.0325(4) Uani d . 1 . .
O O5 0.68671(17) 0.37641(10) -0.04621(9) 0.0281(4) Uani d . 1 . .
O O6 0.64195(17) 0.37865(10) -0.18829(10) 0.0342(4) Uani d . 1 . .
N N1 0.4795(2) 0.37337(11) 0.63750(11) 0.0263(4) Uani d . 1 . .
H H1A 0.5472 0.3789 0.6867 0.032 Uiso calc R 1 . .
N N2 0.4212(2) 0.38050(11) -0.12090(11) 0.0248(4) Uani d . 1 . .
H H2A 0.3531 0.3836 -0.1701 0.030 Uiso calc R 1 . .
C C1 0.6645(3) 0.37491(14) 0.40801(14) 0.0287(5) Uani d . 1 . .
C C2 0.4986(3) 0.36648(13) 0.40569(14) 0.0265(5) Uani d . 1 . .
H H2B 0.4261 0.3607 0.3524 0.032 Uiso calc R 1 . .
C C3 0.4396(3) 0.36668(13) 0.48353(14) 0.0251(5) Uani d . 1 . .
C C4 0.5457(3) 0.37476(13) 0.56177(13) 0.0232(5) Uani d . 1 . .
C C5 0.7156(3) 0.38488(13) 0.56459(14) 0.0255(5) Uani d . 1 . .
C C6 0.7711(3) 0.38478(13) 0.48592(14) 0.0270(5) Uani d . 1 . .
H H6A 0.8849 0.3916 0.4854 0.032 Uiso calc R 1 . .
C C7 0.2637(3) 0.35950(14) 0.48294(14) 0.0262(5) Uani d . 1 . .
C C8 0.3186(3) 0.36409(14) 0.64046(15) 0.0277(5) Uani d . 1 . .
C C9 0.8305(2) 0.39789(15) 0.64787(13) 0.0297(5) Uani d . 1 . .
H H9A 0.9427 0.4032 0.6365 0.045 Uiso calc R 1 . .
H H9B 0.8217 0.3390 0.6851 0.045 Uiso calc R 1 . .
H H9C 0.8023 0.4600 0.6766 0.045 Uiso calc R 1 . .
C C10 0.2366(3) 0.37177(13) 0.10859(14) 0.0260(5) Uani d . 1 . .
C C11 0.4028(2) 0.36882(13) 0.11139(14) 0.0250(5) Uani d . 1 . .
H H11A 0.4754 0.3641 0.1648 0.030 Uiso calc R 1 . .
C C12 0.4623(3) 0.37296(13) 0.03310(14) 0.0245(5) Uani d . 1 . .
C C13 0.3552(3) 0.37864(12) -0.04491(13) 0.0226(5) Uani d . 1 . .
C C14 0.1853(2) 0.38394(14) -0.04755(14) 0.0248(5) Uani d . 1 . .
C C15 0.1296(3) 0.38043(12) 0.03084(14) 0.0249(5) Uani d . 1 . .
H H15A 0.0155 0.3841 0.0313 0.030 Uiso calc R 1 . .
C C16 0.6380(3) 0.37193(13) 0.03436(14) 0.0252(5) Uani d . 1 . .
C C17 0.5828(3) 0.37785(14) -0.12356(15) 0.0278(5) Uani d . 1 . .
C C18 0.0708(2) 0.39453(15) -0.13148(14) 0.0299(5) Uani d . 1 . .
H H18A -0.0421 0.3958 -0.1208 0.045 Uiso calc R 1 . .
H H18B 0.0852 0.3367 -0.1688 0.045 Uiso calc R 1 . .
H H18C 0.0944 0.4580 -0.1597 0.045 Uiso calc R 1 . .

loop_
_atom_site_aniso_label
_atom_site_aniso_U_11
_atom_site_aniso_U_22
_atom_site_aniso_U_33
_atom_site_aniso_U_12
_atom_site_aniso_U_13
_atom_site_aniso_U_23
Cl1 0.0344(3) 0.0529(4) 0.0255(3) 0.0024(2) 0.0083(3) -0.0006(2)
Cl2 0.0292(3) 0.0399(3) 0.0246(3) -0.0011(2) 0.0072(2) 0.0001(2)
O1 0.0251(8) 0.0467(9) 0.0321(10) -0.0004(7) -0.0004(8) 0.0003(7)
O2 0.0202(7) 0.0424(9) 0.0244(9) -0.0006(6) 0.0020(7) 0.0030(6)
O3 0.0242(8) 0.0540(10) 0.0252(9) -0.0013(7) 0.0053(7) 0.0004(7)
O4 0.0222(8) 0.0449(9) 0.0287(9) 0.0000(6) -0.0012(8) 0.0026(7)
O5 0.0178(7) 0.0407(8) 0.0252(9) -0.0001(6) 0.0019(7) -0.0038(6)
O6 0.0220(8) 0.0575(10) 0.0240(9) -0.0022(6) 0.0062(7) -0.0037(7)
N1 0.0210(9) 0.0348(10) 0.0225(10) -0.0011(7) 0.0016(8) -0.0008(7)
N2 0.0177(9) 0.0349(9) 0.0209(10) -0.0006(7) 0.0007(8) 0.0000(7)
C1 0.0324(12) 0.0304(11) 0.0236(13) 0.0030(9) 0.0059(10) 0.0010(8)
C2 0.0259(11) 0.0275(11) 0.0250(12) 0.0030(8) 0.0007(10) 0.0010(8)
C3 0.0236(11) 0.0251(10) 0.0257(12) 0.0007(8) 0.0015(10) 0.0004(8)
C4 0.0228(11) 0.0213(10) 0.0249(12) 0.0001(7) 0.0025(10) 0.0008(8)
C5 0.0244(11) 0.0245(10) 0.0268(13) 0.0015(8) 0.0021(10) -0.0015(8)
C6 0.0222(11) 0.0300(11) 0.0289(13) 0.0005(8) 0.0047(10) -0.0005(9)
C7 0.0232(11) 0.0278(11) 0.0258(13) -0.0001(8) -0.0015(10) 0.0006(8)
C8 0.0247(11) 0.0280(11) 0.0292(13) 0.0015(8) 0.0009(10) 0.0037(9)
C9 0.0222(11) 0.0388(12) 0.0272(13) -0.0023(9) 0.0019(10) -0.0019(9)
C10 0.0275(11) 0.0256(10) 0.0253(13) -0.0024(8) 0.0060(10) -0.0020(8)
C11 0.0230(11) 0.0282(11) 0.0230(12) 0.0003(8) 0.0012(10) 0.0004(8)
C12 0.0206(10) 0.0240(10) 0.0284(13) -0.0015(8) 0.0028(10) -0.0013(8)
C13 0.0231(11) 0.0223(10) 0.0224(12) -0.0011(8) 0.0037(10) 0.0001(8)
C14 0.0206(10) 0.0240(10) 0.0288(13) -0.0004(8) 0.0011(10) -0.0003(8)
C15 0.0197(10) 0.0259(10) 0.0286(13) -0.0006(8) 0.0030(9) -0.0007(8)
C16 0.0219(11) 0.0261(10) 0.0265(13) 0.0006(8) 0.0012(10) -0.0006(8)
C17 0.0250(11) 0.0300(11) 0.0277(13) -0.0018(8) 0.0022(10) -0.0039(9)
C18 0.0205(11) 0.0381(12) 0.0304(13) 0.0020(9) 0.0020(10) 0.0008(9)

loop_
_atom_type_symbol
_atom_type_description
_atom_type_scat_dispersion_real
_atom_type_scat_dispersion_imag
_atom_type_scat_source
C C 0.0181 0.0091 'International Tables Vol C Tables 4.2.6.8 and 6.1.1.4'
H H 0.0000 0.0000 'International Tables Vol C Tables 4.2.6.8 and 6.1.1.4'
N N 0.0311 0.0180 'International Tables Vol C Tables 4.2.6.8 and 6.1.1.4'
O O 0.0492 0.0322 'International Tables Vol C Tables 4.2.6.8 and 6.1.1.4'
Cl Cl 0.3639 0.7018 'International Tables Vol C Tables 4.2.6.8 and 6.1.1.4'

loop_
_geom_angle_atom_site_label_1
_geom_angle_atom_site_label_2
_geom_angle_atom_site_label_3
_geom_angle_site_symmetry_1
_geom_angle_site_symmetry_3
_geom_angle
_geom_angle_publ_flag
C8 O2 C7 . . 124.77(17) ?
C17 O5 C16 . . 124.97(17) ?
C8 N1 C4 . . 124.42(19) ?
C8 N1 H1A . . 117.8 ?
C4 N1 H1A . . 117.8 ?
C17 N2 C13 . . 124.13(18) ?
C17 N2 H2A . . 117.9 ?
C13 N2 H2A . . 117.9 ?
C2 C1 C6 . . 121.1(2) ?
C2 C1 Cl1 . . 119.58(18) ?
C6 C1 Cl1 . . 119.34(17) ?
C1 C2 C3 . . 118.3(2) ?
C1 C2 H2B . . 120.8 ?
C3 C2 H2B . . 120.8 ?
C4 C3 C2 . . 120.9(2) ?
C4 C3 C7 . . 119.6(2) ?
C2 C3 C7 . . 119.51(19) ?
C3 C4 N1 . . 118.26(19) ?
C3 C4 C5 . . 121.1(2) ?
N1 C4 C5 . . 120.68(19) ?
C6 C5 C4 . . 116.81(19) ?
C6 C5 C9 . . 121.48(19) ?
C4 C5 C9 . . 121.69(19) ?
C5 C6 C1 . . 121.8(2) ?
C5 C6 H6A . . 119.1 ?
C1 C6 H6A . . 119.1 ?
O1 C7 O2 . . 116.79(19) ?
O1 C7 C3 . . 127.2(2) ?
O2 C7 C3 . . 116.02(18) ?
O3 C8 N1 . . 125.4(2) ?
O3 C8 O2 . . 117.74(19) ?
N1 C8 O2 . . 116.9(2) ?
C5 C9 H9A . . 109.5 ?
C5 C9 H9B . . 109.5 ?
H9A C9 H9B . . 109.5 ?
C5 C9 H9C . . 109.5 ?
H9A C9 H9C . . 109.5 ?
H9B C9 H9C . . 109.5 ?
C11 C10 C15 . . 121.3(2) ?
C11 C10 Cl2 . . 119.22(17) ?
C15 C10 Cl2 . . 119.45(17) ?
C10 C11 C12 . . 118.0(2) ?
C10 C11 H11A . . 121.0 ?
C12 C11 H11A . . 121.0 ?
C13 C12 C11 . . 120.68(19) ?
C13 C12 C16 . . 120.2(2) ?
C11 C12 C16 . . 119.14(19) ?
C12 C13 N2 . . 118.17(19) ?
C12 C13 C14 . . 121.2(2) ?
N2 C13 C14 . . 120.65(19) ?
C15 C14 C13 . . 116.99(19) ?
C15 C14 C18 . . 121.99(19) ?
C13 C14 C18 . . 121.01(19) ?
C14 C15 C10 . . 121.7(2) ?
C14 C15 H15A . . 119.1 ?
C10 C15 H15A . . 119.1 ?
O4 C16 O5 . . 116.66(19) ?
O4 C16 C12 . . 127.9(2) ?
O5 C16 C12 . . 115.46(18) ?
O6 C17 N2 . . 125.1(2) ?
O6 C17 O5 . . 117.84(19) ?
N2 C17 O5 . . 117.00(19) ?
C14 C18 H18A . . 109.5 ?
C14 C18 H18B . . 109.5 ?
H18A C18 H18B . . 109.5 ?
C14 C18 H18C . . 109.5 ?
H18A C18 H18C . . 109.5 ?
H18B C18 H18C . . 109.5 ?

loop_
_geom_bond_atom_site_label_1
_geom_bond_atom_site_label_2
_geom_bond_site_symmetry_2
_geom_bond_distance
_geom_bond_publ_flag
Cl1 C1 . 1.737(2) ?
Cl2 C10 . 1.739(2) ?
O1 C7 . 1.194(2) ?
O2 C8 . 1.370(3) ?
O2 C7 . 1.390(3) ?
O3 C8 . 1.206(2) ?
O4 C16 . 1.189(3) ?
O5 C17 . 1.369(3) ?
O5 C16 . 1.396(3) ?
O6 C17 . 1.203(2) ?
N1 C8 . 1.350(3) ?
N1 C4 . 1.394(3) ?
N1 H1A . 0.8800 ?
N2 C17 . 1.349(3) ?
N2 C13 . 1.397(3) ?
N2 H2A . 0.8800 ?
C1 C2 . 1.376(3) ?
C1 C6 . 1.393(3) ?
C2 C3 . 1.394(3) ?
C2 H2B . 0.9500 ?
C3 C4 . 1.393(3) ?
C3 C7 . 1.462(3) ?
C4 C5 . 1.410(3) ?
C5 C6 . 1.392(3) ?
C5 C9 . 1.496(3) ?
C6 H6A . 0.9500 ?
C9 H9A . 0.9800 ?
C9 H9B . 0.9800 ?
C9 H9C . 0.9800 ?
C10 C11 . 1.374(3) ?
C10 C15 . 1.391(3) ?
C11 C12 . 1.403(3) ?
C11 H11A . 0.9500 ?
C12 C13 . 1.392(3) ?
C12 C16 . 1.456(3) ?
C13 C14 . 1.406(3) ?
C14 C15 . 1.389(3) ?
C14 C18 . 1.499(3) ?
C15 H15A . 0.9500 ?
C18 H18A . 0.9800 ?
C18 H18B . 0.9800 ?
C18 H18C . 0.9800 ?

loop_
_geom_hbond_atom_site_label_D
_geom_hbond_atom_site_label_H
_geom_hbond_atom_site_label_A
_geom_hbond_site_symmetry_A
_geom_hbond_distance_DH
_geom_hbond_distance_HA
_geom_hbond_distance_DA
_geom_hbond_angle_DHA
N1 H1A O6 1_556 0.88 1.99 2.846(3) 163.0
N2 H2A O3 1_554 0.88 2.01 2.850(2) 159.9

loop_
_geom_torsion_atom_site_label_1
_geom_torsion_atom_site_label_2
_geom_torsion_atom_site_label_3
_geom_torsion_atom_site_label_4
_geom_torsion_site_symmetry_1
_geom_torsion_site_symmetry_2
_geom_torsion_site_symmetry_3
_geom_torsion_site_symmetry_4
_geom_torsion
_geom_torsion_publ_flag
C6 C1 C2 C3 . . . . -0.8(3) ?
Cl1 C1 C2 C3 . . . . 179.08(13) ?
C1 C2 C3 C4 . . . . -0.3(3) ?
C1 C2 C3 C7 . . . . 179.00(16) ?
C2 C3 C4 N1 . . . . -179.29(15) ?
C7 C3 C4 N1 . . . . 1.4(2) ?
C2 C3 C4 C5 . . . . 1.2(3) ?
C7 C3 C4 C5 . . . . -178.09(17) ?
C8 N1 C4 C3 . . . . 0.4(3) ?
C8 N1 C4 C5 . . . . 179.93(17) ?
C3 C4 C5 C6 . . . . -0.9(3) ?
N1 C4 C5 C6 . . . . 179.55(15) ?
C3 C4 C5 C9 . . . . 177.47(16) ?
N1 C4 C5 C9 . . . . -2.0(3) ?
C4 C5 C6 C1 . . . . -0.2(3) ?
C9 C5 C6 C1 . . . . -178.58(16) ?
C2 C1 C6 C5 . . . . 1.1(3) ?
Cl1 C1 C6 C5 . . . . -178.84(14) ?
C8 O2 C7 O1 . . . . 178.00(15) ?
C8 O2 C7 C3 . . . . -2.3(2) ?
C4 C3 C7 O1 . . . . 179.09(18) ?
C2 C3 C7 O1 . . . . -0.2(3) ?
C4 C3 C7 O2 . . . . -0.5(2) ?
C2 C3 C7 O2 . . . . -179.82(15) ?
C4 N1 C8 O3 . . . . 177.97(17) ?
C4 N1 C8 O2 . . . . -3.1(3) ?
C7 O2 C8 O3 . . . . -176.85(16) ?
C7 O2 C8 N1 . . . . 4.1(2) ?
C15 C10 C11 C12 . . . . -1.1(3) ?
Cl2 C10 C11 C12 . . . . 178.26(12) ?
C10 C11 C12 C13 . . . . -0.7(3) ?
C10 C11 C12 C16 . . . . 178.83(16) ?
C11 C12 C13 N2 . . . . -178.74(15) ?
C16 C12 C13 N2 . . . . 1.7(2) ?
C11 C12 C13 C14 . . . . 2.2(3) ?
C16 C12 C13 C14 . . . . -177.37(16) ?
C17 N2 C13 C12 . . . . -0.5(3) ?
C17 N2 C13 C14 . . . . 178.58(16) ?
C12 C13 C14 C15 . . . . -1.7(3) ?
N2 C13 C14 C15 . . . . 179.27(15) ?
C12 C13 C14 C18 . . . . 177.37(16) ?
N2 C13 C14 C18 . . . . -1.7(3) ?
C13 C14 C15 C10 . . . . -0.2(3) ?
C18 C14 C15 C10 . . . . -179.25(16) ?
C11 C10 C15 C14 . . . . 1.6(3) ?
Cl2 C10 C15 C14 . . . . -177.76(13) ?
C17 O5 C16 O4 . . . . 178.23(15) ?
C17 O5 C16 C12 . . . . -2.5(2) ?
C13 C12 C16 O4 . . . . 178.89(18) ?
C11 C12 C16 O4 . . . . -0.7(3) ?
C13 C12 C16 O5 . . . . -0.3(2) ?
C11 C12 C16 O5 . . . . -179.91(14) ?
C13 N2 C17 O6 . . . . 179.44(17) ?
C13 N2 C17 O5 . . . . -2.1(3) ?
C16 O5 C17 O6 . . . . -177.76(16) ?
C16 O5 C17 N2 . . . . 3.6(3) ?
